data_7238108
loop_
_publ_author_name
'Carland, Michael'
'Abrahams, Brendan F.'
'Denny, William A.'
'Murray, Vincent'
'McFadyen, W. David'

_publ_section_title
;
 Hydrogen-bonded networks from novel platinum(ii) dimers
;
_journal_issue 115
_journal_name_full CrystEngComm
_journal_page_first 701
_journal_paper_doi 10.1039/b511536a
_journal_volume 7
_journal_year 2005
_chemical_formula_sum 'C9 H13 Cl2 N Pt Se'
_chemical_formula_weight 480.15
_chemical_name_systematic
;
cis-dichloro[2-benzylselanyl)ethanamine]platinum(II)
;
_space_group_IT_number 14
_space_group_name_Hall '-P 2ybc'
_space_group_name_H-M_alt 'P 1 21/c 1'
_symmetry_cell_setting monoclinic
_symmetry_space_group_name_H-M 'P 1 21/c 1'
_atom_sites_solution_hydrogens geom
_atom_sites_solution_primary direct
_atom_sites_solution_secondary difmap
_audit_creation_method SHELXL-97
_cell_angle_alpha 90.00
_cell_angle_beta 98.4850(10)
_cell_angle_gamma 90.00
_cell_formula_units_Z 4
_cell_length_a 10.5679(8)
_cell_length_b 10.7752(9)
_cell_length_c 11.4873(9)
_cell_measurement_reflns_used 4196
_cell_measurement_temperature 293(2)
_cell_measurement_theta_max 27.50
_cell_measurement_theta_min 2.61
_cell_volume 1293.76(18)
_computing_cell_refinement 'Bruker SMART'
_computing_data_collection 'Bruker SMART'
_computing_data_reduction 'Bruker SAINT'
_computing_structure_refinement 'SHELXL-97 (Sheldrick, 1997)'
_computing_structure_solution 'SHELXL-97 (Sheldrick, 1997)'
_diffrn_ambient_temperature 293(2)
_diffrn_measured_fraction_theta_full 0.929
_diffrn_measured_fraction_theta_max 0.929
_diffrn_measurement_device_type 'Bruker CCD area detector'
_diffrn_measurement_method 'phi and omega scans'
_diffrn_radiation_monochromator graphite
_diffrn_radiation_source 'fine-focus sealed tube'
_diffrn_radiation_type MoK\a
_diffrn_radiation_wavelength 0.71073
_diffrn_reflns_av_R_equivalents 0.0495
_diffrn_reflns_av_sigmaI/netI 0.0619
_diffrn_reflns_limit_h_max 13
_diffrn_reflns_limit_h_min -12
_diffrn_reflns_limit_k_max 10
_diffrn_reflns_limit_k_min -13
_diffrn_reflns_limit_l_max 13
_diffrn_reflns_limit_l_min -13
_diffrn_reflns_number 6905
_diffrn_reflns_theta_full 27.50
_diffrn_reflns_theta_max 27.50
_diffrn_reflns_theta_min 1.95
_diffrn_standards_decay_% 2
_exptl_absorpt_coefficient_mu 14.036
_exptl_absorpt_correction_T_max 1.000
_exptl_absorpt_correction_T_min 0.118
_exptl_absorpt_correction_type multi-scan
_exptl_absorpt_process_details
;
Sheldrick, G. M. SADABS
;
_exptl_crystal_colour yellow
_exptl_crystal_density_diffrn 2.465
_exptl_crystal_density_method 'not measured'
_exptl_crystal_description plate
_exptl_crystal_F_000 880
_exptl_crystal_size_max 0.25
_exptl_crystal_size_mid 0.25
_exptl_crystal_size_min 0.04
_refine_diff_density_max 3.225
_refine_diff_density_min -2.627
_refine_diff_density_rms 0.279
_refine_ls_extinction_method none
_refine_ls_goodness_of_fit_ref 1.047
_refine_ls_hydrogen_treatment mixed
_refine_ls_matrix_type full
_refine_ls_number_parameters 127
_refine_ls_number_reflns 2764
_refine_ls_number_restraints 0
_refine_ls_restrained_S_all 1.047
_refine_ls_R_factor_all 0.0516
_refine_ls_R_factor_gt 0.0469
_refine_ls_shift/su_max 0.001
_refine_ls_shift/su_mean 0.000
_refine_ls_structure_factor_coef Fsqd
_refine_ls_weighting_details 'calc w=1/[\s^2^(Fo^2^)+(0.0586P)^2^+0.0000P] where P=(Fo^2^+2Fc^2^)/3'
_refine_ls_weighting_scheme calc
_refine_ls_wR_factor_gt 0.1102
_refine_ls_wR_factor_ref 0.1115
_reflns_number_gt 2348
_reflns_number_total 2764
_reflns_threshold_expression >2sigma(I)
_cod_data_source_file b511536a.txt
_cod_data_source_block mcptn
_cod_depositor_comments
;
The following automatic conversions were performed:

data item '_symmetry_cell_setting' value 'Monoclinic' was changed to
'monoclinic' in accordance with the
/home/saulius/struct/COD-crude-data/automatic-downloads/DataCite-retrospective/RSC/depositions/lib/dictionaries/cif_core.dic
dictionary named 'cif_core.dic' version 2.4.2 last updated on
2011-04-26.

Automatic conversion script
Id: cif_fix_values 6909 2019-04-08 15:41:33Z antanas 
;
_cod_original_sg_symbol_H-M P2(1)/c
_cod_database_code 7238108

loop_
_symmetry_equiv_pos_as_xyz
'x, y, z'
'-x, y+1/2, -z+1/2'
'-x, -y, -z'
'x, -y-1/2, z-1/2'

loop_
_atom_site_label
_atom_site_type_symbol
_atom_site_fract_x
_atom_site_fract_y
_atom_site_fract_z
_atom_site_U_iso_or_equiv
_atom_site_adp_type
_atom_site_occupancy
_atom_site_symmetry_multiplicity
_atom_site_calc_flag
_atom_site_refinement_flags
Pt1 Pt 0.54544(2) 0.07950(2) 0.37397(2) 0.03329(14) Uani 1 1 d .
Se1 Se 0.71184(7) 0.13754(8) 0.52018(7) 0.0405(2) Uani 1 1 d .
Cl2 Cl 0.37320(18) 0.0343(2) 0.23665(18) 0.0478(5) Uani 1 1 d .
Cl1 Cl 0.6494(2) -0.08283(19) 0.3017(2) 0.0519(6) Uani 1 1 d .
C8 C 0.6281(8) 0.2613(8) 0.6051(7) 0.049(2) Uani 1 1 d .
H8A H 0.5850 0.2231 0.6649 0.058 Uiso 1 1 calc R
H8B H 0.6890 0.3220 0.6420 0.058 Uiso 1 1 calc R
C4 C 0.9516(10) 0.4845(13) 0.6654(13) 0.083(3) Uani 1 1 d .
H4 H 0.9309 0.5618 0.6933 0.100 Uiso 1 1 calc R
C9 C 0.5340(8) 0.3198(8) 0.5107(8) 0.050(2) Uani 1 1 d .
H9A H 0.4784 0.3755 0.5460 0.060 Uiso 1 1 calc R
H9B H 0.5793 0.3680 0.4586 0.060 Uiso 1 1 calc R
C1 C 0.8053(7) 0.2525(8) 0.4274(7) 0.0463(19) Uani 1 1 d .
H1A H 0.8517 0.2078 0.3738 0.056 Uiso 1 1 calc R
H1B H 0.7480 0.3119 0.3835 0.056 Uiso 1 1 calc R
C3 C 0.8746(10) 0.4286(10) 0.5715(12) 0.068(3) Uani 1 1 d .
H3 H 0.8030 0.4728 0.5373 0.082 Uiso 1 1 calc R
C2 C 0.8942(8) 0.3138(9) 0.5240(8) 0.050(2) Uani 1 1 d .
C6 C 1.0772(10) 0.3144(13) 0.6635(13) 0.090(4) Uani 1 1 d .
H6 H 1.1520 0.2730 0.6940 0.107 Uiso 1 1 calc R
C5 C 1.0541(13) 0.4249(14) 0.7134(15) 0.093(5) Uani 1 1 d .
H5 H 1.1080 0.4564 0.7779 0.112 Uiso 1 1 calc R
N1 N 0.4566(6) 0.2233(6) 0.4425(6) 0.0458(16) Uani 1 1 d .
H1C H 0.4071 0.2613 0.3825 0.055 Uiso 1 1 calc R
H1D H 0.4037 0.1910 0.4893 0.055 Uiso 1 1 calc R
C7 C 0.9982(9) 0.2577(10) 0.5702(11) 0.071(3) Uani 1 1 d .
H7 H 1.0199 0.1810 0.5417 0.085 Uiso 1 1 calc R

loop_
_atom_site_aniso_label
_atom_site_aniso_U_11
_atom_site_aniso_U_22
_atom_site_aniso_U_33
_atom_site_aniso_U_23
_atom_site_aniso_U_13
_atom_site_aniso_U_12
Pt1 0.0315(2) 0.0282(2) 0.0407(2) 0.00033(11) 0.00709(13) -0.00121(11)
Se1 0.0376(4) 0.0352(4) 0.0473(5) 0.0008(3) 0.0013(3) -0.0013(3)
Cl2 0.0360(10) 0.0507(12) 0.0557(12) 0.0003(10) 0.0032(8) -0.0080(9)
Cl1 0.0433(11) 0.0406(12) 0.0733(15) -0.0154(9) 0.0135(10) 0.0030(9)
C8 0.055(5) 0.042(5) 0.050(5) -0.014(4) 0.012(4) -0.007(4)
C4 0.058(7) 0.072(8) 0.123(9) -0.028(8) 0.021(6) -0.028(6)
C9 0.059(5) 0.036(5) 0.059(5) -0.005(4) 0.023(4) 0.006(4)
C1 0.038(4) 0.046(5) 0.055(5) 0.003(4) 0.008(4) -0.001(4)
C3 0.047(6) 0.055(7) 0.103(9) -0.005(5) 0.012(6) -0.006(5)
C2 0.032(4) 0.051(5) 0.067(5) 0.007(4) 0.008(4) -0.003(4)
C6 0.046(6) 0.081(10) 0.134(11) 0.011(8) -0.011(6) -0.008(6)
C5 0.058(8) 0.099(12) 0.118(12) -0.006(8) -0.004(7) -0.032(7)
N1 0.044(4) 0.040(4) 0.055(4) 0.009(3) 0.013(3) 0.013(3)
C7 0.043(5) 0.054(7) 0.112(8) 0.009(6) 0.002(5) 0.002(5)

loop_
_atom_type_symbol
_atom_type_description
_atom_type_scat_dispersion_real
_atom_type_scat_dispersion_imag
_atom_type_scat_source
C C 0.0033 0.0016 'International Tables Vol C Tables 4.2.6.8 and 6.1.1.4'
H H 0.0000 0.0000 'International Tables Vol C Tables 4.2.6.8 and 6.1.1.4'
N N 0.0061 0.0033 'International Tables Vol C Tables 4.2.6.8 and 6.1.1.4'
Cl Cl 0.1484 0.1585 'International Tables Vol C Tables 4.2.6.8 and 6.1.1.4'
Se Se -0.0929 2.2259 'International Tables Vol C Tables 4.2.6.8 and 6.1.1.4'
Pt Pt -1.7033 8.3905 'International Tables Vol C Tables 4.2.6.8 and 6.1.1.4'

loop_
_geom_angle_atom_site_label_1
_geom_angle_atom_site_label_2
_geom_angle_atom_site_label_3
_geom_angle
_geom_angle_site_symmetry_1
_geom_angle_site_symmetry_3
N1 Pt1 Cl2 93.6(2) . .
N1 Pt1 Cl1 178.4(2) . .
Cl2 Pt1 Cl1 87.86(8) . .
N1 Pt1 Se1 81.88(19) . .
Cl2 Pt1 Se1 175.52(6) . .
Cl1 Pt1 Se1 96.61(6) . .
N1 Pt1 Pt1 81.85(19) . 3_656
Cl2 Pt1 Pt1 100.00(5) . 3_656
Cl1 Pt1 Pt1 97.30(6) . 3_656
Se1 Pt1 Pt1 79.12(2) . 3_656
C8 Se1 C1 98.1(4) . .
C8 Se1 Pt1 101.2(3) . .
C1 Se1 Pt1 99.3(2) . .
C8 Se1 C2 83.4(3) . .
C1 Se1 C2 33.0(3) . .
Pt1 Se1 C2 131.37(19) . .
C8 Se1 C9 32.6(3) . .
C1 Se1 C9 85.6(3) . .
Pt1 Se1 C9 73.76(19) . .
C2 Se1 C9 88.9(3) . .
C8 Se1 N1 57.1(3) . .
C1 Se1 N1 98.7(3) . .
Pt1 Se1 N1 44.51(14) . .
C2 Se1 N1 114.5(2) . .
C9 Se1 N1 30.5(2) . .
C8 Se1 Cl1 141.9(3) . .
C1 Se1 Cl1 95.5(3) . .
Pt1 Se1 Cl1 41.20(4) . .
C2 Se1 Cl1 123.8(2) . .
C9 Se1 Cl1 114.38(19) . .
N1 Se1 Cl1 85.71(14) . .
C8 Se1 Cl2 77.1(3) . 3_656
C1 Se1 Cl2 160.6(2) . 3_656
Pt1 Se1 Cl2 100.03(4) . 3_656
C2 Se1 Cl2 127.8(2) . 3_656
C9 Se1 Cl2 98.86(19) . 3_656
N1 Se1 Cl2 94.40(14) . 3_656
Cl1 Se1 Cl2 99.73(6) . 3_656
Pt1 Cl2 N1 40.08(12) . .
Pt1 Cl2 Cl1 46.17(5) . .
N1 Cl2 Cl1 86.25(13) . .
Pt1 Cl2 Se1 80.62(6) . 3_656
N1 Cl2 Se1 79.79(13) . 3_656
Cl1 Cl2 Se1 86.47(7) . 3_656
Pt1 Cl1 Cl2 45.97(6) . .
Pt1 Cl1 Se1 42.19(4) . .
Cl2 Cl1 Se1 88.16(6) . .
Pt1 Cl1 N1 128.74(14) . 2_645
Cl2 Cl1 N1 82.85(13) . 2_645
Se1 Cl1 N1 170.56(14) . 2_645
Pt1 Cl1 N1 78.61(12) . 3_656
Cl2 Cl1 N1 88.47(12) . 3_656
Se1 Cl1 N1 75.30(12) . 3_656
N1 Cl1 N1 107.22(10) 2_645 3_656
C9 C8 Se1 103.2(5) . .
C9 C8 N1 34.6(4) . .
Se1 C8 N1 80.9(3) . .
C5 C4 C3 118.0(13) . .
N1 C9 C8 110.2(7) . .
N1 C9 Se1 80.7(4) . .
C8 C9 Se1 44.2(4) . .
C2 C1 Se1 100.6(5) . .
C2 C3 C4 126.2(11) . .
C7 C2 C3 115.1(10) . .
C7 C2 C1 119.9(9) . .
C3 C2 C1 125.0(9) . .
C7 C2 Se1 103.8(7) . .
C3 C2 Se1 119.2(7) . .
C1 C2 Se1 46.3(4) . .
C5 C6 C7 125.6(12) . .
C4 C5 C6 116.2(13) . .
C9 N1 Pt1 119.5(5) . .
C9 N1 C8 35.2(4) . .
Pt1 N1 C8 95.2(3) . .
C9 N1 Se1 68.8(4) . .
Pt1 N1 Se1 53.61(15) . .
C8 N1 Se1 42.0(2) . .
C9 N1 Cl2 158.0(5) . .
Pt1 N1 Cl2 46.27(15) . .
C8 N1 Cl2 141.1(3) . .
Se1 N1 Cl2 99.88(19) . .
C9 N1 Cl1 95.2(5) . 2_655
Pt1 N1 Cl1 104.7(2) . 2_655
C8 N1 Cl1 128.3(3) . 2_655
Se1 N1 Cl1 127.5(2) . 2_655
Cl2 N1 Cl1 76.47(16) . 2_655
C9 N1 Cl1 94.4(5) . 3_656
Pt1 N1 Cl1 102.2(2) . 3_656
C8 N1 Cl1 74.5(3) . 3_656
Se1 N1 Cl1 90.13(17) . 3_656
Cl2 N1 Cl1 104.7(2) . 3_656
Cl1 N1 Cl1 142.0(2) 2_655 3_656
C2 C7 C6 118.9(11) . .

loop_
_geom_bond_atom_site_label_1
_geom_bond_atom_site_label_2
_geom_bond_distance
_geom_bond_site_symmetry_2
Pt1 N1 2.030(6) .
Pt1 Cl2 2.2784(19) .
Pt1 Cl1 2.286(2) .
Pt1 Se1 2.3309(8) .
Pt1 Pt1 3.6142(6) 3_656
Se1 C8 1.941(8) .
Se1 C1 1.989(8) .
Se1 C2 2.702(9) .
Se1 C9 2.709(8) .
Se1 N1 2.867(6) .
Se1 Cl1 3.447(2) .
Se1 Cl2 3.575(2) 3_656
Cl2 N1 3.147(7) .
Cl2 Cl1 3.167(3) .
Cl2 Se1 3.575(2) 3_656
Cl1 N1 3.544(7) 2_645
Cl1 N1 3.627(7) 3_656
C8 C9 1.498(12) .
C8 N1 2.438(10) .
C4 C5 1.309(18) .
C4 C3 1.389(17) .
C9 N1 1.475(11) .
C1 C2 1.498(12) .
C3 C2 1.380(14) .
C2 C7 1.297(12) .
C6 C5 1.359(18) .
C6 C7 1.399(17) .
N1 Cl1 3.544(7) 2_655
N1 Cl1 3.627(7) 3_656

loop_
_geom_hbond_atom_site_label_D
_geom_hbond_atom_site_label_H
_geom_hbond_atom_site_label_A
_geom_hbond_distance_DH
_geom_hbond_distance_HA
_geom_hbond_distance_DA
_geom_hbond_angle_DHA
_geom_hbond_site_symmetry_A
N1 H1D Cl1 0.90 2.80 3.627(7) 153.3 3_656
N1 H1D Cl1 0.90 3.52 3.902(7) 108.4 ?
